data_7025876
loop_
_publ_author_name
'Garc\'ia-Bueno, Roc\'io'
'Santana, M. Dolores'
'S\'anchez, Gregorio'
'Garc\'ia, Joaqu\'in'
'Garc\'ia, Gabriel'
'P\'erez, Jos\'e'
'Garc\'ia, Luis'

_publ_section_title
;
 Mono- and bidentate imidates of five-coordinate nickel(II) with
 macrocyclic ligands: spectroscopic and photophysical properties.
;
_journal_issue 24
_journal_name_full 'Dalton transactions (Cambridge, England : 2003)'
_journal_page_first 5728
_journal_page_last 5736
_journal_paper_doi 10.1039/c0dt00036a
_journal_volume 39
_journal_year 2010
_chemical_formula_moiety 'C19 H31 N4 Ni O4 S, F6 P, H2 O'
_chemical_formula_sum 'C19 H33 F6 N4 Ni O5 P S'
_chemical_formula_weight 633.23
_chemical_name_systematic
;
?
;
_space_group_IT_number 14
_symmetry_cell_setting monoclinic
_symmetry_space_group_name_Hall '-P 2yn'
_symmetry_space_group_name_H-M 'P 1 21/n 1'
_atom_sites_solution_hydrogens geom
_atom_sites_solution_primary direct
_atom_sites_solution_secondary difmap
_audit_creation_method SHELXL-97
_cell_angle_alpha 90.00
_cell_angle_beta 106.7420(10)
_cell_angle_gamma 90.00
_cell_formula_units_Z 4
_cell_length_a 16.6685(8)
_cell_length_b 9.5276(5)
_cell_length_c 16.9200(9)
_cell_measurement_temperature 100(2)
_cell_volume 2573.2(2)
_computing_structure_refinement 'SHELXL-97 (Sheldrick, 1997)'
_diffrn_ambient_temperature 100(2)
_diffrn_measured_fraction_theta_full 0.000
_diffrn_measured_fraction_theta_max 0.941
_diffrn_radiation_monochromator graphite
_diffrn_radiation_source 'fine-focus sealed tube'
_diffrn_radiation_type MoK\a
_diffrn_radiation_wavelength 0.71073
_diffrn_reflns_av_R_equivalents 0.0498
_diffrn_reflns_av_sigmaI/netI 0.0436
_diffrn_reflns_limit_h_max 22
_diffrn_reflns_limit_h_min -21
_diffrn_reflns_limit_k_max 12
_diffrn_reflns_limit_k_min -12
_diffrn_reflns_limit_l_max 22
_diffrn_reflns_limit_l_min -22
_diffrn_reflns_number 28762
_diffrn_reflns_theta_full 0.50
_diffrn_reflns_theta_max 28.13
_diffrn_reflns_theta_min 2.03
_exptl_absorpt_coefficient_mu 0.979
_exptl_absorpt_correction_T_max 0.9527
_exptl_absorpt_correction_T_min 0.7989
_exptl_absorpt_correction_type multi-scan
_exptl_absorpt_process_details SADABS
_exptl_crystal_colour blue
_exptl_crystal_density_diffrn 1.635
_exptl_crystal_density_method 'not measured'
_exptl_crystal_description prism
_exptl_crystal_F_000 1312
_exptl_crystal_size_max 0.24
_exptl_crystal_size_mid 0.07
_exptl_crystal_size_min 0.05
_refine_diff_density_max 1.450
_refine_diff_density_min -0.818
_refine_diff_density_rms 0.127
_refine_ls_extinction_method none
_refine_ls_goodness_of_fit_ref 1.138
_refine_ls_hydrogen_treatment mixed
_refine_ls_matrix_type full
_refine_ls_number_parameters 346
_refine_ls_number_reflns 5927
_refine_ls_number_restraints 0
_refine_ls_restrained_S_all 1.138
_refine_ls_R_factor_all 0.0834
_refine_ls_R_factor_gt 0.0706
_refine_ls_shift/su_max 0.000
_refine_ls_shift/su_mean 0.000
_refine_ls_structure_factor_coef Fsqd
_refine_ls_weighting_details 'calc w=1/[\s^2^(Fo^2^)+(0.0639P)^2^+9.6814P] where P=(Fo^2^+2Fc^2^)/3'
_refine_ls_weighting_scheme calc
_refine_ls_wR_factor_gt 0.1545
_refine_ls_wR_factor_ref 0.1612
_reflns_number_gt 5088
_reflns_number_total 5927
_reflns_threshold_expression >2sigma(I)
_cod_data_source_file c0dt00036a.txt
_cod_data_source_block complex3a
_cod_original_sg_symbol_H-M P21/n
_cod_database_code 7025876

loop_
_symmetry_equiv_pos_as_xyz
'x, y, z'
'-x+1/2, y+1/2, -z+1/2'
'-x, -y, -z'
'x-1/2, -y-1/2, z-1/2'

loop_
_atom_site_label
_atom_site_type_symbol
_atom_site_fract_x
_atom_site_fract_y
_atom_site_fract_z
_atom_site_U_iso_or_equiv
_atom_site_adp_type
_atom_site_occupancy
_atom_site_symmetry_multiplicity
_atom_site_calc_flag
_atom_site_refinement_flags
O4 O 0.06176(18) 0.9792(3) 0.08806(17) 0.0179(6) Uani 1 1 d .
C13 C 0.1428(2) 0.6582(4) 0.1637(2) 0.0140(8) Uani 1 1 d .
O3 O 0.20638(18) 1.0041(3) 0.17098(17) 0.0166(6) Uani 1 1 d .
O2 O 0.15284(18) 0.5335(3) 0.15085(17) 0.0172(6) Uani 1 1 d .
C17 C 0.0649(3) 0.8462(5) 0.3565(2) 0.0182(8) Uani 1 1 d .
H17 H 0.0475 0.8917 0.3988 0.022 Uiso 1 1 calc R
C18 C 0.0823(2) 0.9263(5) 0.2947(2) 0.0168(8) Uani 1 1 d .
H18 H 0.0777 1.0257 0.2939 0.020 Uiso 1 1 calc R
C19 C 0.1067(2) 0.8540(4) 0.2342(2) 0.0127(7) Uani 1 1 d .
C14 C 0.1145(2) 0.7096(4) 0.2350(2) 0.0147(8) Uani 1 1 d .
C16 C 0.0723(3) 0.7014(5) 0.3577(3) 0.0206(9) Uani 1 1 d .
H16 H 0.0599 0.6497 0.4008 0.025 Uiso 1 1 calc R
C15 C 0.0973(3) 0.6300(5) 0.2972(3) 0.0202(9) Uani 1 1 d .
H15 H 0.1025 0.5306 0.2982 0.024 Uiso 1 1 calc R
C3 C 0.1786(3) 0.9887(4) -0.0884(2) 0.0151(8) Uani 1 1 d .
C1 C 0.2793(2) 0.8018(5) -0.1264(3) 0.0179(8) Uani 1 1 d .
C2 C 0.2250(3) 0.9314(4) -0.1480(3) 0.0171(8) Uani 1 1 d .
H2A H 0.1823 0.9126 -0.2012 0.021 Uiso 1 1 calc R
H2B H 0.2609 1.0081 -0.1581 0.021 Uiso 1 1 calc R
C5 C 0.0308(3) 0.6720(5) -0.1010(3) 0.0203(9) Uani 1 1 d .
H5A H 0.0190 0.6958 -0.0484 0.024 Uiso 1 1 calc R
H5B H -0.0233 0.6494 -0.1420 0.024 Uiso 1 1 calc R
C4 C 0.0685(3) 0.7998(4) -0.1308(2) 0.0163(8) Uani 1 1 d .
H4A H 0.0970 0.7698 -0.1719 0.020 Uiso 1 1 calc R
H4B H 0.0230 0.8655 -0.1584 0.020 Uiso 1 1 calc R
C6 C 0.0862(3) 0.5429(5) -0.0875(3) 0.0236(9) Uani 1 1 d .
H6A H 0.0527 0.4598 -0.0816 0.028 Uiso 1 1 calc R
H6B H 0.1060 0.5281 -0.1367 0.028 Uiso 1 1 calc R
C7 C 0.2233(3) 0.4430(5) -0.0105(3) 0.0257(10) Uani 1 1 d .
H7A H 0.1939 0.3519 -0.0241 0.031 Uiso 1 1 calc R
H7B H 0.2610 0.4362 0.0465 0.031 Uiso 1 1 calc R
C9 C 0.3322(3) 0.5963(5) -0.0494(3) 0.0244(10) Uani 1 1 d .
H9A H 0.3667 0.5929 0.0090 0.029 Uiso 1 1 calc R
H9B H 0.3704 0.5962 -0.0845 0.029 Uiso 1 1 calc R
C8 C 0.2757(3) 0.4673(5) -0.0688(3) 0.0320(11) Uani 1 1 d .
H8A H 0.2378 0.4767 -0.1256 0.038 Uiso 1 1 calc R
H8B H 0.3112 0.3835 -0.0678 0.038 Uiso 1 1 calc R
C12 C 0.2413(3) 1.0475(4) -0.0112(3) 0.0180(8) Uani 1 1 d .
H12A H 0.2112 1.0838 0.0265 0.027 Uiso 1 1 calc R
H12B H 0.2733 1.1237 -0.0267 0.027 Uiso 1 1 calc R
H12C H 0.2797 0.9729 0.0164 0.027 Uiso 1 1 calc R
C11 C 0.1205(3) 1.1072(4) -0.1326(3) 0.0195(9) Uani 1 1 d .
H11A H 0.0902 1.1456 -0.0956 0.029 Uiso 1 1 calc R
H11B H 0.0802 1.0701 -0.1824 0.029 Uiso 1 1 calc R
H11C H 0.1539 1.1815 -0.1478 0.029 Uiso 1 1 calc R
C10 C 0.3269(3) 0.7716(5) -0.1883(3) 0.0260(10) Uani 1 1 d .
H10A H 0.3612 0.6872 -0.1714 0.039 Uiso 1 1 calc R
H10B H 0.3632 0.8515 -0.1906 0.039 Uiso 1 1 calc R
H10C H 0.2872 0.7565 -0.2429 0.039 Uiso 1 1 calc R
F2 F 0.1456(2) 0.7255(4) -0.3313(2) 0.0432(8) Uani 1 1 d .
F1 F -0.04540(17) 0.6416(3) -0.4210(2) 0.0385(8) Uani 1 1 d .
F4 F 0.0211(2) 0.8179(4) -0.3381(2) 0.0603(11) Uani 1 1 d .
F3 F 0.0519(3) 0.7684(4) -0.4556(2) 0.0647(12) Uani 1 1 d .
F6 F 0.0796(2) 0.5473(4) -0.4151(2) 0.0570(10) Uani 1 1 d .
F5 F 0.0503(3) 0.5938(4) -0.2976(2) 0.0598(11) Uani 1 1 d .
O1 O 0.31947(18) 0.7272(3) 0.11322(19) 0.0187(6) Uani 1 1 d .
H4 H 0.3600 0.7602 0.0990 0.028 Uiso 1 1 calc R
O5 O 0.3277(2) 0.7702(4) 0.26871(19) 0.0200(7) Uani 1 1 d .
H1 H 0.319(4) 0.747(6) 0.158(4) 0.041(18) Uiso 1 1 d .
H32 H 0.317(3) 0.712(5) 0.291(3) 0.009(12) Uiso 1 1 d .
H33 H 0.329(4) 0.842(7) 0.293(4) 0.033(16) Uiso 1 1 d .
Ni1 Ni 0.21237(3) 0.74701(5) 0.01818(3) 0.01082(14) Uani 1 1 d .
S1 S 0.13287(6) 0.91723(10) 0.14714(6) 0.0114(2) Uani 1 1 d .
P1 P 0.05066(7) 0.68456(12) -0.37590(7) 0.0185(2) Uani 1 1 d .
N1 N 0.2818(2) 0.7262(4) -0.0640(2) 0.0180(7) Uani 1 1 d .
N4 N 0.1541(2) 0.7648(3) 0.1142(2) 0.0126(7) Uani 1 1 d .
N3 N 0.1601(2) 0.5544(4) -0.0130(2) 0.0168(7) Uani 1 1 d .
H3 H 0.1387 0.5316 0.0304 0.020 Uiso 1 1 calc R
N2 N 0.1295(2) 0.8737(3) -0.0619(2) 0.0134(7) Uani 1 1 d .
H2 H 0.0982 0.9173 -0.0315 0.016 Uiso 1 1 calc R

loop_
_atom_site_aniso_label
_atom_site_aniso_U_11
_atom_site_aniso_U_22
_atom_site_aniso_U_33
_atom_site_aniso_U_23
_atom_site_aniso_U_13
_atom_site_aniso_U_12
O4 0.0199(15) 0.0205(15) 0.0152(14) 0.0012(12) 0.0079(12) 0.0051(12)
C13 0.0133(18) 0.0141(19) 0.0136(18) 0.0018(15) 0.0026(15) -0.0020(15)
O3 0.0233(15) 0.0123(14) 0.0173(14) -0.0011(11) 0.0105(12) -0.0012(11)
O2 0.0252(16) 0.0088(13) 0.0192(14) 0.0004(11) 0.0090(12) 0.0020(11)
C17 0.0152(19) 0.027(2) 0.0138(19) -0.0021(17) 0.0068(16) 0.0007(17)
C18 0.0166(19) 0.019(2) 0.0146(19) -0.0021(16) 0.0048(16) 0.0017(16)
C19 0.0108(17) 0.0161(19) 0.0122(18) 0.0002(15) 0.0048(15) -0.0022(15)
C14 0.0122(18) 0.0174(19) 0.0137(19) 0.0008(15) 0.0025(15) -0.0015(15)
C16 0.019(2) 0.028(2) 0.016(2) 0.0024(17) 0.0067(17) -0.0077(18)
C15 0.022(2) 0.018(2) 0.022(2) 0.0037(17) 0.0082(18) -0.0038(17)
C3 0.0183(19) 0.0164(19) 0.0131(18) 0.0015(15) 0.0083(16) 0.0010(16)
C1 0.0108(18) 0.025(2) 0.019(2) -0.0073(17) 0.0064(16) -0.0047(16)
C2 0.019(2) 0.019(2) 0.018(2) -0.0005(16) 0.0119(16) -0.0011(16)
C5 0.0135(19) 0.023(2) 0.024(2) -0.0002(17) 0.0044(17) -0.0043(17)
C4 0.0147(19) 0.020(2) 0.0142(19) 0.0000(16) 0.0036(16) 0.0013(16)
C6 0.030(2) 0.017(2) 0.020(2) -0.0032(17) 0.0010(19) -0.0057(18)
C7 0.031(2) 0.014(2) 0.032(3) -0.0047(18) 0.008(2) 0.0039(18)
C9 0.021(2) 0.026(2) 0.029(2) -0.0052(19) 0.0118(19) 0.0075(18)
C8 0.038(3) 0.022(2) 0.038(3) -0.010(2) 0.015(2) 0.008(2)
C12 0.019(2) 0.017(2) 0.019(2) -0.0009(16) 0.0070(17) -0.0028(16)
C11 0.022(2) 0.019(2) 0.020(2) 0.0030(16) 0.0095(17) -0.0011(17)
C10 0.025(2) 0.031(3) 0.027(2) -0.0034(19) 0.016(2) 0.0044(19)
F2 0.0294(17) 0.048(2) 0.0471(19) -0.0045(15) 0.0027(14) -0.0071(14)
F1 0.0205(14) 0.0465(19) 0.0485(19) -0.0182(15) 0.0102(13) 0.0005(13)
F4 0.059(2) 0.049(2) 0.063(2) -0.0318(19) 0.0021(19) 0.0236(18)
F3 0.082(3) 0.084(3) 0.0289(18) 0.0102(18) 0.0171(19) -0.039(2)
F6 0.042(2) 0.057(2) 0.064(2) -0.0276(19) 0.0021(17) 0.0138(17)
F5 0.078(3) 0.059(2) 0.0374(19) 0.0094(17) 0.0097(18) -0.033(2)
O1 0.0150(14) 0.0295(17) 0.0131(14) -0.0010(12) 0.0063(12) -0.0010(12)
O5 0.0340(19) 0.0105(16) 0.0161(15) 0.0007(13) 0.0084(14) -0.0027(13)
Ni1 0.0119(2) 0.0106(2) 0.0112(2) -0.00180(18) 0.00527(18) 0.00067(18)
S1 0.0143(4) 0.0103(4) 0.0118(4) 0.0002(3) 0.0073(4) 0.0010(3)
P1 0.0173(5) 0.0242(6) 0.0166(5) 0.0001(4) 0.0090(4) -0.0006(4)
N1 0.0163(17) 0.0214(19) 0.0172(17) -0.0034(14) 0.0065(14) 0.0017(14)
N4 0.0154(16) 0.0100(15) 0.0139(16) -0.0012(12) 0.0066(13) 0.0006(12)
N3 0.0210(18) 0.0149(17) 0.0149(17) -0.0018(13) 0.0059(14) 0.0028(14)
N2 0.0151(16) 0.0129(16) 0.0154(16) -0.0009(13) 0.0094(13) -0.0018(13)

loop_
_atom_type_symbol
_atom_type_description
_atom_type_scat_dispersion_real
_atom_type_scat_dispersion_imag
_atom_type_scat_source
C C 0.0033 0.0016 'International Tables Vol C Tables 4.2.6.8 and 6.1.1.4'
H H 0.0000 0.0000 'International Tables Vol C Tables 4.2.6.8 and 6.1.1.4'
F F 0.0171 0.0103 'International Tables Vol C Tables 4.2.6.8 and 6.1.1.4'
N N 0.0061 0.0033 'International Tables Vol C Tables 4.2.6.8 and 6.1.1.4'
Ni Ni 0.3393 1.1124 'International Tables Vol C Tables 4.2.6.8 and 6.1.1.4'
O O 0.0106 0.0060 'International Tables Vol C Tables 4.2.6.8 and 6.1.1.4'
P P 0.1023 0.0942 'International Tables Vol C Tables 4.2.6.8 and 6.1.1.4'
S S 0.1246 0.1234 'International Tables Vol C Tables 4.2.6.8 and 6.1.1.4'

loop_
_geom_angle_atom_site_label_1
_geom_angle_atom_site_label_2
_geom_angle_atom_site_label_3
_geom_angle
O2 C13 N4 124.1(4)
O2 C13 C14 123.3(4)
N4 C13 C14 112.5(3)
C16 C17 C18 121.3(4)
C19 C18 C17 116.8(4)
C14 C19 C18 122.2(4)
C14 C19 S1 107.8(3)
C18 C19 S1 130.1(3)
C19 C14 C15 120.8(4)
C19 C14 C13 111.5(3)
C15 C14 C13 127.7(4)
C17 C16 C15 121.5(4)
C16 C15 C14 117.4(4)
N2 C3 C12 108.0(3)
N2 C3 C11 111.0(3)
C12 C3 C11 109.1(3)
N2 C3 C2 110.8(3)
C12 C3 C2 110.0(3)
C11 C3 C2 108.0(3)
N1 C1 C10 124.8(4)
N1 C1 C2 122.5(4)
C10 C1 C2 112.7(4)
C1 C2 C3 120.8(3)
C6 C5 C4 114.0(4)
N2 C4 C5 112.0(3)
N3 C6 C5 112.7(3)
N3 C7 C8 114.1(4)
N1 C9 C8 110.8(4)
C7 C8 C9 114.7(4)
N2 Ni1 N3 101.83(13)
N2 Ni1 O1 148.69(13)
N3 Ni1 O1 109.47(13)
N2 Ni1 N1 90.75(13)
N3 Ni1 N1 91.15(14)
O1 Ni1 N1 89.35(13)
N2 Ni1 N4 95.16(13)
N3 Ni1 N4 90.82(13)
O1 Ni1 N4 83.90(13)
N1 Ni1 N4 173.25(13)
O3 S1 O4 115.09(18)
O3 S1 N4 110.96(17)
O4 S1 N4 110.12(17)
O3 S1 C19 111.05(17)
O4 S1 C19 111.66(18)
N4 S1 C19 96.44(18)
F4 P1 F3 91.2(2)
F4 P1 F5 91.4(2)
F3 P1 F5 177.4(2)
F4 P1 F2 89.7(2)
F3 P1 F2 91.4(2)
F5 P1 F2 88.9(2)
F4 P1 F6 179.2(2)
F3 P1 F6 88.8(2)
F5 P1 F6 88.6(2)
F2 P1 F6 91.09(18)
F4 P1 F1 90.73(18)
F3 P1 F1 88.9(2)
F5 P1 F1 90.83(19)
F2 P1 F1 179.5(2)
F6 P1 F1 88.49(17)
C1 N1 C9 119.7(4)
C1 N1 Ni1 128.1(3)
C9 N1 Ni1 111.8(3)
C13 N4 S1 111.8(3)
C13 N4 Ni1 125.8(3)
S1 N4 Ni1 121.61(18)
C7 N3 C6 112.2(3)
C7 N3 Ni1 112.9(3)
C6 N3 Ni1 118.3(3)
C4 N2 C3 114.7(3)
C4 N2 Ni1 115.0(2)
C3 N2 Ni1 107.9(2)

loop_
_geom_bond_atom_site_label_1
_geom_bond_atom_site_label_2
_geom_bond_distance
O4 S1 1.439(3)
C13 O2 1.228(5)
C13 N4 1.364(5)
C13 C14 1.499(5)
O3 S1 1.437(3)
C17 C16 1.385(6)
C17 C18 1.392(6)
C18 C19 1.388(5)
C19 C14 1.382(6)
C19 S1 1.758(4)
C14 C15 1.392(6)
C16 C15 1.389(6)
C3 N2 1.510(5)
C3 C12 1.526(6)
C3 C11 1.534(6)
C3 C2 1.537(5)
C1 N1 1.270(6)
C1 C10 1.512(6)
C1 C2 1.512(6)
C5 C6 1.516(6)
C5 C4 1.522(6)
C4 N2 1.485(5)
C6 N3 1.491(5)
C7 N3 1.487(5)
C7 C8 1.514(7)
C9 N1 1.476(5)
C9 C8 1.525(7)
F2 P1 1.592(3)
F1 P1 1.615(3)
F4 P1 1.564(3)
F3 P1 1.572(3)
F6 P1 1.603(3)
F5 P1 1.583(4)
O1 Ni1 2.038(3)
Ni1 N2 2.030(3)
Ni1 N3 2.035(3)
Ni1 N1 2.059(3)
Ni1 N4 2.126(3)
S1 N4 1.631(3)
